data_7150577
loop_
_publ_author_name
'Klein, Johannes E. M. N.'
'M\"uller-Bunz, Helge'
'Evans, Paul'

_publ_section_title
;
 Studies concerning the electrophilic amino-alkene cyclisation for the
 synthesis of bicyclic amines
;
_journal_issue 5
_journal_name_full 'Organic &amp; Biomolecular Chemistry'
_journal_page_first 986
_journal_page_last 995
_journal_paper_doi 10.1039/b819610a
_journal_volume 7
_journal_year 2009
_chemical_absolute_configuration unk
_chemical_formula_moiety 'C15 H21 N O2 S'
_chemical_formula_sum 'C15 H21 N O2 S'
_chemical_formula_weight 279.39
_chemical_name_systematic
;
?
;
_space_group_IT_number 19
_symmetry_cell_setting orthorhombic
_symmetry_space_group_name_Hall 'P 2ac 2ab'
_symmetry_space_group_name_H-M 'P 21 21 21'
_atom_sites_solution_hydrogens geom
_atom_sites_solution_primary direct
_atom_sites_solution_secondary difmap
_audit_creation_method SHELXL-97
_cell_angle_alpha 90.00
_cell_angle_beta 90.00
_cell_angle_gamma 90.00
_cell_formula_units_Z 4
_cell_length_a 6.237(2)
_cell_length_b 12.419(4)
_cell_length_c 17.923(6)
_cell_measurement_reflns_used 1205
_cell_measurement_temperature 100(2)
_cell_measurement_theta_max 21.95
_cell_measurement_theta_min 2.27
_cell_volume 1388.3(8)
_computing_cell_refinement 'Bruker SAINT'
_computing_data_collection 'Bruker SMART'
_computing_data_reduction 'Bruker SAINT'
_computing_molecular_graphics 'Bruker SHELXTL'
_computing_publication_material 'Bruker SHELXTL'
_computing_structure_refinement 'SHELXL-97 (Sheldrick, 1997)'
_computing_structure_solution 'SHELXS-97 (Sheldrick, 1990)'
_diffrn_ambient_temperature 100(2)
_diffrn_detector_area_resol_mean 8.366
_diffrn_measured_fraction_theta_full 0.996
_diffrn_measured_fraction_theta_max 0.996
_diffrn_measurement_device_type 'CCD area detector'
_diffrn_measurement_method '\f and \w scans'
_diffrn_radiation_monochromator graphite
_diffrn_radiation_source 'fine-focus sealed tube'
_diffrn_radiation_type MoK\a
_diffrn_radiation_wavelength 0.71073
_diffrn_reflns_av_R_equivalents 0.0877
_diffrn_reflns_av_sigmaI/netI 0.0798
_diffrn_reflns_limit_h_max 6
_diffrn_reflns_limit_h_min -5
_diffrn_reflns_limit_k_max 10
_diffrn_reflns_limit_k_min -13
_diffrn_reflns_limit_l_max 18
_diffrn_reflns_limit_l_min -18
_diffrn_reflns_number 5752
_diffrn_reflns_theta_full 22.06
_diffrn_reflns_theta_max 22.06
_diffrn_reflns_theta_min 2.27
_exptl_absorpt_coefficient_mu 0.231
_exptl_absorpt_correction_T_max 0.9954
_exptl_absorpt_correction_T_min 0.3275
_exptl_absorpt_correction_type multi-scan
_exptl_absorpt_process_details
;
SADABS v.2.10 (Bruker,2003) was used for absorption correction.
R(int) for selected reflections was 0.122 before and 0.075 after
correction. The Ratio of minimum to maximum transmission is 0.828605.
The \l/2 correction factor is 0.0015
;
_exptl_crystal_colour colourless
_exptl_crystal_density_diffrn 1.337
_exptl_crystal_density_method 'not measured'
_exptl_crystal_description needle
_exptl_crystal_F_000 600
_exptl_crystal_size_max 1.00
_exptl_crystal_size_mid 0.04
_exptl_crystal_size_min 0.02
_refine_diff_density_max 0.379
_refine_diff_density_min -0.189
_refine_diff_density_rms 0.064
_refine_ls_abs_structure_details 'fixed to racemic mixture'
_refine_ls_abs_structure_Flack 0.5
_refine_ls_extinction_method none
_refine_ls_goodness_of_fit_ref 1.075
_refine_ls_hydrogen_treatment constr
_refine_ls_matrix_type full
_refine_ls_number_parameters 173
_refine_ls_number_reflns 1710
_refine_ls_number_restraints 0
_refine_ls_restrained_S_all 1.075
_refine_ls_R_factor_all 0.0640
_refine_ls_R_factor_gt 0.0554
_refine_ls_shift/su_max 0.001
_refine_ls_shift/su_mean 0.000
_refine_ls_structure_factor_coef Fsqd
_refine_ls_weighting_details 'calc w=1/[\s^2^(Fo^2^)+(0.0659P)^2^+0.6572P] where P=(Fo^2^+2Fc^2^)/3'
_refine_ls_weighting_scheme calc
_refine_ls_wR_factor_gt 0.1326
_refine_ls_wR_factor_ref 0.1371
_reflns_number_gt 1516
_reflns_number_total 1710
_reflns_threshold_expression I>2\s(I)
_cod_data_source_file b819610a.txt
_cod_data_source_block eva36
_cod_original_cell_volume 1388.2(8)
_cod_database_code 7150577

loop_
_symmetry_equiv_pos_as_xyz
'x, y, z'
'-x+1/2, -y, z+1/2'
'-x, y+1/2, -z+1/2'
'x+1/2, -y+1/2, -z'

loop_
_atom_site_label
_atom_site_type_symbol
_atom_site_fract_x
_atom_site_fract_y
_atom_site_fract_z
_atom_site_U_iso_or_equiv
_atom_site_adp_type
_atom_site_occupancy
_atom_site_symmetry_multiplicity
_atom_site_calc_flag
_atom_site_refinement_flags
_atom_site_disorder_assembly
_atom_site_disorder_group
S S 0.2224(2) 0.46353(10) 0.32741(6) 0.0254(4) Uani 1 1 d . . .
O1 O -0.0034(5) 0.4695(3) 0.33209(18) 0.0305(9) Uani 1 1 d . . .
O2 O 0.3213(6) 0.3945(3) 0.27314(17) 0.0349(10) Uani 1 1 d . . .
C1 C 0.3172(8) 0.4233(4) 0.4166(3) 0.0227(12) Uani 1 1 d . . .
C2 C 0.1926(8) 0.4429(4) 0.4778(3) 0.0261(12) Uani 1 1 d . . .
H2 H 0.0546 0.4745 0.4724 0.031 Uiso 1 1 calc R . .
C3 C 0.2703(9) 0.4161(4) 0.5479(3) 0.0296(13) Uani 1 1 d . . .
H3 H 0.1851 0.4303 0.5907 0.036 Uiso 1 1 calc R . .
C4 C 0.4696(9) 0.3692(4) 0.5564(3) 0.0273(13) Uani 1 1 d . . .
C7 C 0.5468(10) 0.3352(4) 0.6313(3) 0.0399(15) Uani 1 1 d . . .
H7A H 0.5106 0.2593 0.6395 0.060 Uiso 1 1 calc R . .
H7B H 0.4781 0.3794 0.6697 0.060 Uiso 1 1 calc R . .
H7C H 0.7027 0.3444 0.6340 0.060 Uiso 1 1 calc R . .
C5 C 0.5934(9) 0.3516(4) 0.4928(3) 0.0286(13) Uani 1 1 d . . .
H5 H 0.7317 0.3203 0.4977 0.034 Uiso 1 1 calc R . .
C6 C 0.5187(8) 0.3788(4) 0.4233(3) 0.0280(13) Uani 1 1 d . . .
H6 H 0.6048 0.3671 0.3804 0.034 Uiso 1 1 calc R . .
N N 0.3093(7) 0.5833(3) 0.3114(2) 0.0266(11) Uani 1 1 d . . .
C8 C 0.5400(9) 0.6007(5) 0.2958(3) 0.0395(15) Uani 1 1 d . . .
H8A H 0.5612 0.6234 0.2434 0.047 Uiso 1 1 calc R . .
H8B H 0.6221 0.5336 0.3045 0.047 Uiso 1 1 calc R . .
C9 C 0.6139(9) 0.6895(4) 0.3495(3) 0.0315(13) Uani 1 1 d . . .
H9A H 0.7491 0.6687 0.3746 0.038 Uiso 1 1 calc R . .
H9B H 0.6374 0.7579 0.3223 0.038 Uiso 1 1 calc R . .
C10 C 0.4324(8) 0.7016(4) 0.4063(3) 0.0257(12) Uani 1 1 d . . .
H10 H 0.4498 0.6455 0.4459 0.031 Uiso 1 1 calc R . .
C11 C 0.4176(9) 0.8119(4) 0.4433(3) 0.0246(12) Uani 1 1 d . . .
H11A H 0.3214 0.8064 0.4871 0.030 Uiso 1 1 calc R . .
H11B H 0.5616 0.8322 0.4617 0.030 Uiso 1 1 calc R . .
C12 C 0.3356(8) 0.9008(4) 0.3926(3) 0.0313(14) Uani 1 1 d . . .
H12A H 0.4419 0.9151 0.3528 0.038 Uiso 1 1 calc R . .
H12B H 0.3160 0.9677 0.4218 0.038 Uiso 1 1 calc R . .
C13 C 0.1228(9) 0.8675(4) 0.3578(3) 0.0348(14) Uani 1 1 d . . .
H13A H 0.0160 0.8532 0.3974 0.042 Uiso 1 1 calc R . .
H13B H 0.0676 0.9263 0.3258 0.042 Uiso 1 1 calc R . .
C14 C 0.1569(8) 0.7664(4) 0.3112(3) 0.0300(14) Uani 1 1 d . . .
H14A H 0.0203 0.7460 0.2869 0.036 Uiso 1 1 calc R . .
H14B H 0.2633 0.7813 0.2716 0.036 Uiso 1 1 calc R . .
C15 C 0.2351(8) 0.6739(4) 0.3590(3) 0.0238(12) Uani 1 1 d . . .
H15 H 0.1164 0.6487 0.3922 0.029 Uiso 1 1 calc R . .

loop_
_atom_site_aniso_label
_atom_site_aniso_U_11
_atom_site_aniso_U_22
_atom_site_aniso_U_33
_atom_site_aniso_U_23
_atom_site_aniso_U_13
_atom_site_aniso_U_12
S 0.0295(8) 0.0324(8) 0.0145(7) -0.0069(6) -0.0037(6) -0.0020(6)
O1 0.031(2) 0.034(2) 0.026(2) -0.0047(18) -0.0058(16) -0.0049(16)
O2 0.044(3) 0.043(2) 0.0179(19) -0.0144(17) -0.0024(16) 0.0036(18)
C1 0.029(3) 0.022(3) 0.017(3) -0.003(2) 0.000(2) 0.001(2)
C2 0.032(3) 0.023(3) 0.023(3) 0.000(2) -0.004(2) 0.003(2)
C3 0.045(4) 0.030(3) 0.013(3) -0.004(2) 0.005(2) 0.004(3)
C4 0.036(3) 0.025(3) 0.021(3) 0.000(2) 0.000(2) -0.007(2)
C7 0.056(4) 0.036(4) 0.027(3) 0.008(3) -0.003(3) 0.000(3)
C5 0.034(3) 0.024(3) 0.028(3) -0.003(2) -0.005(3) 0.000(2)
C6 0.025(3) 0.036(3) 0.023(3) -0.005(2) 0.006(2) 0.004(3)
N 0.035(3) 0.033(3) 0.011(2) -0.0085(18) 0.0015(18) -0.0022(19)
C8 0.047(4) 0.046(4) 0.026(3) -0.001(3) 0.012(3) 0.000(3)
C9 0.030(3) 0.034(3) 0.030(3) 0.004(2) 0.004(3) -0.004(2)
C10 0.026(3) 0.034(3) 0.017(3) 0.004(2) -0.005(2) -0.002(2)
C11 0.030(3) 0.031(3) 0.013(2) 0.002(2) -0.002(2) -0.006(3)
C12 0.042(4) 0.030(3) 0.022(3) -0.001(2) -0.006(2) -0.003(2)
C13 0.044(3) 0.035(3) 0.025(3) -0.001(2) -0.012(3) 0.003(3)
C14 0.034(3) 0.044(4) 0.013(3) 0.004(2) -0.010(2) -0.006(2)
C15 0.026(3) 0.031(3) 0.014(2) -0.002(2) 0.000(2) -0.005(2)

loop_
_atom_type_symbol
_atom_type_description
_atom_type_scat_dispersion_real
_atom_type_scat_dispersion_imag
_atom_type_scat_source
C C 0.0033 0.0016 'International Tables Vol C Tables 4.2.6.8 and 6.1.1.4'
H H 0.0000 0.0000 'International Tables Vol C Tables 4.2.6.8 and 6.1.1.4'
N N 0.0061 0.0033 'International Tables Vol C Tables 4.2.6.8 and 6.1.1.4'
O O 0.0106 0.0060 'International Tables Vol C Tables 4.2.6.8 and 6.1.1.4'
S S 0.1246 0.1234 'International Tables Vol C Tables 4.2.6.8 and 6.1.1.4'

loop_
_geom_angle_atom_site_label_1
_geom_angle_atom_site_label_2
_geom_angle_atom_site_label_3
_geom_angle
_geom_angle_site_symmetry_1
_geom_angle_site_symmetry_3
_geom_angle_publ_flag
O1 S O2 120.0(2) . . ?
O1 S N 107.3(2) . . ?
O2 S N 106.6(2) . . ?
O1 S C1 107.1(2) . . ?
O2 S C1 107.4(2) . . ?
N S C1 108.0(2) . . ?
C2 C1 C6 121.3(5) . . ?
C2 C1 S 118.9(4) . . ?
C6 C1 S 119.7(4) . . ?
C1 C2 C3 119.1(5) . . ?
C1 C2 H2 120.5 . . ?
C3 C2 H2 120.5 . . ?
C4 C3 C2 121.1(5) . . ?
C4 C3 H3 119.5 . . ?
C2 C3 H3 119.5 . . ?
C3 C4 C5 118.3(5) . . ?
C3 C4 C7 120.8(5) . . ?
C5 C4 C7 120.9(5) . . ?
C4 C7 H7A 109.5 . . ?
C4 C7 H7B 109.5 . . ?
H7A C7 H7B 109.5 . . ?
C4 C7 H7C 109.5 . . ?
H7A C7 H7C 109.5 . . ?
H7B C7 H7C 109.5 . . ?
C6 C5 C4 121.0(5) . . ?
C6 C5 H5 119.5 . . ?
C4 C5 H5 119.5 . . ?
C5 C6 C1 119.2(5) . . ?
C5 C6 H6 120.4 . . ?
C1 C6 H6 120.4 . . ?
C8 N C15 107.5(4) . . ?
C8 N S 119.7(4) . . ?
C15 N S 119.5(3) . . ?
N C8 C9 106.2(4) . . ?
N C8 H8A 110.5 . . ?
C9 C8 H8A 110.5 . . ?
N C8 H8B 110.5 . . ?
C9 C8 H8B 110.5 . . ?
H8A C8 H8B 108.7 . . ?
C10 C9 C8 105.4(4) . . ?
C10 C9 H9A 110.7 . . ?
C8 C9 H9A 110.7 . . ?
C10 C9 H9B 110.7 . . ?
C8 C9 H9B 110.7 . . ?
H9A C9 H9B 108.8 . . ?
C11 C10 C9 114.9(4) . . ?
C11 C10 C15 113.2(4) . . ?
C9 C10 C15 101.7(4) . . ?
C11 C10 H10 108.9 . . ?
C9 C10 H10 108.9 . . ?
C15 C10 H10 108.9 . . ?
C12 C11 C10 114.5(4) . . ?
C12 C11 H11A 108.6 . . ?
C10 C11 H11A 108.6 . . ?
C12 C11 H11B 108.6 . . ?
C10 C11 H11B 108.6 . . ?
H11A C11 H11B 107.6 . . ?
C11 C12 C13 110.0(4) . . ?
C11 C12 H12A 109.7 . . ?
C13 C12 H12A 109.7 . . ?
C11 C12 H12B 109.7 . . ?
C13 C12 H12B 109.7 . . ?
H12A C12 H12B 108.2 . . ?
C14 C13 C12 109.1(4) . . ?
C14 C13 H13A 109.9 . . ?
C12 C13 H13A 109.9 . . ?
C14 C13 H13B 109.9 . . ?
C12 C13 H13B 109.9 . . ?
H13A C13 H13B 108.3 . . ?
C15 C14 C13 111.1(4) . . ?
C15 C14 H14A 109.4 . . ?
C13 C14 H14A 109.4 . . ?
C15 C14 H14B 109.4 . . ?
C13 C14 H14B 109.4 . . ?
H14A C14 H14B 108.0 . . ?
N C15 C14 110.4(4) . . ?
N C15 C10 103.8(4) . . ?
C14 C15 C10 113.7(4) . . ?
N C15 H15 109.6 . . ?
C14 C15 H15 109.6 . . ?
C10 C15 H15 109.6 . . ?

loop_
_geom_bond_atom_site_label_1
_geom_bond_atom_site_label_2
_geom_bond_distance
_geom_bond_site_symmetry_2
_geom_bond_publ_flag
S O1 1.412(3) . ?
S O2 1.436(3) . ?
S N 1.609(4) . ?
S C1 1.776(5) . ?
C1 C2 1.366(7) . ?
C1 C6 1.378(7) . ?
C2 C3 1.387(7) . ?
C2 H2 0.9500 . ?
C3 C4 1.381(8) . ?
C3 H3 0.9500 . ?
C4 C5 1.395(7) . ?
C4 C7 1.487(7) . ?
C7 H7A 0.9800 . ?
C7 H7B 0.9800 . ?
C7 H7C 0.9800 . ?
C5 C6 1.372(7) . ?
C5 H5 0.9500 . ?
C6 H6 0.9500 . ?
N C8 1.481(7) . ?
N C15 1.486(6) . ?
C8 C9 1.535(7) . ?
C8 H8A 0.9900 . ?
C8 H8B 0.9900 . ?
C9 C10 1.531(7) . ?
C9 H9A 0.9900 . ?
C9 H9B 0.9900 . ?
C10 C11 1.524(7) . ?
C10 C15 1.533(7) . ?
C10 H10 1.0000 . ?
C11 C12 1.518(7) . ?
C11 H11A 0.9900 . ?
C11 H11B 0.9900 . ?
C12 C13 1.524(7) . ?
C12 H12A 0.9900 . ?
C12 H12B 0.9900 . ?
C13 C14 1.522(8) . ?
C13 H13A 0.9900 . ?
C13 H13B 0.9900 . ?
C14 C15 1.514(7) . ?
C14 H14A 0.9900 . ?
C14 H14B 0.9900 . ?
C15 H15 1.0000 . ?

loop_
_geom_torsion_atom_site_label_1
_geom_torsion_atom_site_label_2
_geom_torsion_atom_site_label_3
_geom_torsion_atom_site_label_4
_geom_torsion
_geom_torsion_site_symmetry_1
_geom_torsion_site_symmetry_2
_geom_torsion_site_symmetry_3
_geom_torsion_site_symmetry_4
_geom_torsion_publ_flag
O1 S C1 C2 -23.8(4) . . . . ?
O2 S C1 C2 -153.9(4) . . . . ?
N S C1 C2 91.5(4) . . . . ?
O1 S C1 C6 159.8(4) . . . . ?
O2 S C1 C6 29.7(4) . . . . ?
N S C1 C6 -84.9(4) . . . . ?
C6 C1 C2 C3 -0.7(7) . . . . ?
S C1 C2 C3 -177.1(4) . . . . ?
C1 C2 C3 C4 -0.7(8) . . . . ?
C2 C3 C4 C5 1.4(8) . . . . ?
C2 C3 C4 C7 -176.6(5) . . . . ?
C3 C4 C5 C6 -0.8(8) . . . . ?
C7 C4 C5 C6 177.2(5) . . . . ?
C4 C5 C6 C1 -0.6(8) . . . . ?
C2 C1 C6 C5 1.4(7) . . . . ?
S C1 C6 C5 177.7(4) . . . . ?
O1 S N C8 -173.7(3) . . . . ?
O2 S N C8 -43.9(4) . . . . ?
C1 S N C8 71.2(4) . . . . ?
O1 S N C15 50.3(4) . . . . ?
O2 S N C15 -179.9(3) . . . . ?
C1 S N C15 -64.8(4) . . . . ?
C15 N C8 C9 12.5(5) . . . . ?
S N C8 C9 -128.2(4) . . . . ?
N C8 C9 C10 12.7(5) . . . . ?
C8 C9 C10 C11 -154.4(4) . . . . ?
C8 C9 C10 C15 -31.7(5) . . . . ?
C9 C10 C11 C12 72.2(6) . . . . ?
C15 C10 C11 C12 -44.1(6) . . . . ?
C10 C11 C12 C13 53.4(6) . . . . ?
C11 C12 C13 C14 -61.0(5) . . . . ?
C12 C13 C14 C15 61.2(6) . . . . ?
C8 N C15 C14 89.4(5) . . . . ?
S N C15 C14 -129.8(4) . . . . ?
C8 N C15 C10 -32.7(5) . . . . ?
S N C15 C10 108.0(4) . . . . ?
C13 C14 C15 N -168.6(4) . . . . ?
C13 C14 C15 C10 -52.4(6) . . . . ?
C11 C10 C15 N 163.2(4) . . . . ?
C9 C10 C15 N 39.4(4) . . . . ?
C11 C10 C15 C14 43.2(5) . . . . ?
C9 C10 C15 C14 -80.6(5) . . . . ?

loop_
_cod_related_entry_id
_cod_related_entry_database
_cod_related_entry_code
1 ChemSpider 25942797
